data_7156982
loop_
_publ_author_name
'Sirbu, D.'
'Zeng, L.'
'Waddell, P. G.'
'Benniston, A. C.'

_publ_section_title
;
 An unprecedented oxidised julolidine-BODIPY conjugate and its application
 in real-time ratiometric fluorescence sensing of sulfite.
;
_journal_issue 31
_journal_name_full 'Organic &amp; biomolecular chemistry'
_journal_page_first 7360
_journal_page_last 7368
_journal_paper_doi 10.1039/c9ob01316d
_journal_volume 17
_journal_year 2019
_chemical_formula_moiety 'C7 H7 O3 S, C35 H27 B F2 N5, 4.625(H2 O), 0.375(O)'
_chemical_formula_sum 'C42 H43.25 B F2 N5 O8 S'
_chemical_formula_weight 826.93
_space_group_crystal_system triclinic
_space_group_IT_number 2
_space_group_name_Hall '-P 1'
_space_group_name_H-M_alt 'P -1'
_symmetry_space_group_name_Hall '-P 1'
_symmetry_space_group_name_H-M 'P -1'
_atom_sites_solution_hydrogens mixed
_atom_sites_solution_primary direct
_audit_creation_date 2016-08-22
_audit_creation_method
;
Olex2 1.2
(compiled 2016.02.16 svn.r3265 for OlexSys, GUI svn.r5155)
;
_audit_update_record
;
2019-04-11 deposited with the CCDC.    2019-07-16 downloaded from the CCDC.
;
_cell_angle_alpha 109.598(3)
_cell_angle_beta 95.323(2)
_cell_angle_gamma 99.3812(19)
_cell_formula_units_Z 4
_cell_length_a 8.04807(16)
_cell_length_b 20.9106(6)
_cell_length_c 25.9109(8)
_cell_measurement_reflns_used 19848
_cell_measurement_temperature 150.0(2)
_cell_measurement_theta_max 66.7400
_cell_measurement_theta_min 3.3770
_cell_volume 4001.7(2)
_computing_cell_refinement
;
CrysAlisPro, Agilent Technologies,
Version 1.171.37.35 (release 13-08-2014 CrysAlis171 .NET)
(compiled Aug 13 2014,18:06:01)
;
_computing_data_collection
;
CrysAlisPro, Agilent Technologies,
Version 1.171.37.35 (release 13-08-2014 CrysAlis171 .NET)
(compiled Aug 13 2014,18:06:01)
;
_computing_data_reduction
;
CrysAlisPro, Agilent Technologies,
Version 1.171.37.35 (release 13-08-2014 CrysAlis171 .NET)
(compiled Aug 13 2014,18:06:01)
;
_computing_molecular_graphics 'Olex2 (Dolomanov et al., 2009)'
_computing_publication_material 'Olex2 (Dolomanov et al., 2009)'
_computing_structure_refinement 'XL (Sheldrick, 2008)'
_computing_structure_solution 'XT (Sheldrick, 2015)'
_diffrn_ambient_environment N~2~
_diffrn_ambient_temperature 150.0(2)
_diffrn_detector 'CCD plate'
_diffrn_detector_area_resol_mean 10.3968
_diffrn_detector_type Atlas
_diffrn_measured_fraction_theta_full 0.999
_diffrn_measured_fraction_theta_max 0.994
_diffrn_measurement_details
;
#__ type_ start__ end____ width___ exp.time_
  1 omega  -99.00  -18.00   1.0000   14.5000
omega____ theta____ kappa____ phi______ frames
    -      -41.5905  125.0000   90.0000 81

#__ type_ start__ end____ width___ exp.time_
  2 omega  -34.00   68.00   1.0000   14.5000
omega____ theta____ kappa____ phi______ frames
    -       41.5905  -38.0000 -150.0000 102

#__ type_ start__ end____ width___ exp.time_
  3 omega   15.00  117.00   1.0000   14.5000
omega____ theta____ kappa____ phi______ frames
    -       41.5905   38.0000   30.0000 102

#__ type_ start__ end____ width___ exp.time_
  4 omega   -3.00   96.00   1.0000   14.5000
omega____ theta____ kappa____ phi______ frames
    -       41.5905 -125.0000  120.0000 99

#__ type_ start__ end____ width___ exp.time_
  5 omega    9.00  133.00   1.0000   58.0000
omega____ theta____ kappa____ phi______ frames
    -       93.5000  -93.0000   60.0009 124

#__ type_ start__ end____ width___ exp.time_
  6 omega    9.00  133.00   1.0000   58.0000
omega____ theta____ kappa____ phi______ frames
    -       93.5000  -93.0000   33.6165 124

#__ type_ start__ end____ width___ exp.time_
  7 omega    9.00  133.00   1.0000   58.0000
omega____ theta____ kappa____ phi______ frames
    -       93.5000  -93.0000 -153.7573 124

#__ type_ start__ end____ width___ exp.time_
  8 omega    9.00  133.00   1.0000   58.0000
omega____ theta____ kappa____ phi______ frames
    -       93.5000  -93.0000  115.6993 124

#__ type_ start__ end____ width___ exp.time_
  9 omega   19.00   50.00   1.0000   58.0000
omega____ theta____ kappa____ phi______ frames
    -       93.5000  -77.0000  -30.0000 31

#__ type_ start__ end____ width___ exp.time_
 10 omega   57.00   82.00   1.0000   58.0000
omega____ theta____ kappa____ phi______ frames
    -       93.5000  -77.0000  -30.0000 25

#__ type_ start__ end____ width___ exp.time_
 11 omega   78.00  112.00   1.0000   58.0000
omega____ theta____ kappa____ phi______ frames
    -       93.5000   30.0000  -90.0000 34

#__ type_ start__ end____ width___ exp.time_
 12 omega  130.00  171.00   1.0000   58.0000
omega____ theta____ kappa____ phi______ frames
    -       93.5000   30.0000  -90.0000 41

#__ type_ start__ end____ width___ exp.time_
 13 omega   38.00   77.00   1.0000   58.0000
omega____ theta____ kappa____ phi______ frames
    -       93.5000  -45.0000  120.0000 39

#__ type_ start__ end____ width___ exp.time_
 14 omega   20.00   46.00   1.0000   58.0000
omega____ theta____ kappa____ phi______ frames
    -       93.5000  -30.0000   60.0000 26

#__ type_ start__ end____ width___ exp.time_
 15 omega   76.00  102.00   1.0000   58.0000
omega____ theta____ kappa____ phi______ frames
    -       93.5000  -92.0000  159.0057 26

#__ type_ start__ end____ width___ exp.time_
 16 omega   97.00  150.00   1.0000   58.0000
omega____ theta____ kappa____ phi______ frames
    -       93.5000   30.0000    0.0000 53

#__ type_ start__ end____ width___ exp.time_
 17 omega   80.00  105.00   1.0000   58.0000
omega____ theta____ kappa____ phi______ frames
    -       93.5000  121.0000    6.0000 25

#__ type_ start__ end____ width___ exp.time_
 18 omega  129.00  154.00   1.0000   58.0000
omega____ theta____ kappa____ phi______ frames
    -       93.5000  121.0000    6.0000 25

#__ type_ start__ end____ width___ exp.time_
 19 omega   17.00   62.00   1.0000   58.0000
omega____ theta____ kappa____ phi______ frames
    -       93.5000  -30.0000  120.0000 45

#__ type_ start__ end____ width___ exp.time_
 20 omega  114.00  163.00   1.0000   58.0000
omega____ theta____ kappa____ phi______ frames
    -       93.5000   45.0000  -60.0000 49

#__ type_ start__ end____ width___ exp.time_
 21 omega   20.00   78.00   1.0000   58.0000
omega____ theta____ kappa____ phi______ frames
    -       93.5000  -94.0000   90.0000 58

#__ type_ start__ end____ width___ exp.time_
 22 omega   20.00   77.00   1.0000   58.0000
omega____ theta____ kappa____ phi______ frames
    -       93.5000  -45.0000  -30.0000 57

#__ type_ start__ end____ width___ exp.time_
 23 omega   16.00   41.00   1.0000   58.0000
omega____ theta____ kappa____ phi______ frames
    -       93.5000  -30.0000  150.0000 25

#__ type_ start__ end____ width___ exp.time_
 24 omega   20.00   80.00   1.0000   58.0000
omega____ theta____ kappa____ phi______ frames
    -       93.5000 -125.0000  -90.0000 60

#__ type_ start__ end____ width___ exp.time_
 25 omega   31.00   70.00   1.0000   58.0000
omega____ theta____ kappa____ phi______ frames
    -       93.5000  -61.0000   90.0000 39

#__ type_ start__ end____ width___ exp.time_
 26 omega   74.00  165.00   1.0000   58.0000
omega____ theta____ kappa____ phi______ frames
    -       93.5000  125.0000   30.0000 91

#__ type_ start__ end____ width___ exp.time_
 27 omega   45.00  113.00   1.0000   58.0000
omega____ theta____ kappa____ phi______ frames
    -       93.5000  -61.0000  -90.0000 68

#__ type_ start__ end____ width___ exp.time_
 28 omega   35.00   61.00   1.0000   58.0000
omega____ theta____ kappa____ phi______ frames
    -       93.5000  -94.0000    0.0000 26

#__ type_ start__ end____ width___ exp.time_
 29 omega   32.00   72.00   1.0000   58.0000
omega____ theta____ kappa____ phi______ frames
    -       93.5000  -94.0000  -60.0000 40

#__ type_ start__ end____ width___ exp.time_
 30 omega    9.00   61.00   1.0000   58.0000
omega____ theta____ kappa____ phi______ frames
    -       93.5000  -92.0000  159.0057 52

#__ type_ start__ end____ width___ exp.time_
 31 omega  110.00  167.00   1.0000   58.0000
omega____ theta____ kappa____ phi______ frames
    -       93.5000   45.0000 -120.0000 57

#__ type_ start__ end____ width___ exp.time_
 32 omega   70.00  124.00   1.0000   58.0000
omega____ theta____ kappa____ phi______ frames
    -       93.5000  -61.0000  -30.0000 54

#__ type_ start__ end____ width___ exp.time_
 33 omega   76.00  132.00   1.0000   58.0000
omega____ theta____ kappa____ phi______ frames
    -       93.5000  -93.0000  -52.5931 56

#__ type_ start__ end____ width___ exp.time_
 34 omega   55.00   81.00   1.0000   58.0000
omega____ theta____ kappa____ phi______ frames
    -       93.5000  -94.0000 -180.0000 26

#__ type_ start__ end____ width___ exp.time_
 35 omega   74.00  152.00   1.0000   58.0000
omega____ theta____ kappa____ phi______ frames
    -       93.5000  125.0000  -30.0000 78

#__ type_ start__ end____ width___ exp.time_
 36 omega  127.00  153.00   1.0000   58.0000
omega____ theta____ kappa____ phi______ frames
    -       93.5000   30.0000  -30.0000 26

#__ type_ start__ end____ width___ exp.time_
 37 omega   21.00   47.00   1.0000   58.0000
omega____ theta____ kappa____ phi______ frames
    -       93.5000  -93.0000  -52.5931 26
;
_diffrn_measurement_device 'four-circle diffractometer'
_diffrn_measurement_device_type 'Xcalibur, Atlas, Gemini ultra'
_diffrn_measurement_method '\w scans'
_diffrn_orient_matrix_UB_11 0.0158558000
_diffrn_orient_matrix_UB_12 0.0194948000
_diffrn_orient_matrix_UB_13 -0.0518976000
_diffrn_orient_matrix_UB_21 0.0403268000
_diffrn_orient_matrix_UB_22 0.0775152000
_diffrn_orient_matrix_UB_23 0.0366603000
_diffrn_orient_matrix_UB_31 0.1916661000
_diffrn_orient_matrix_UB_32 -0.0009619000
_diffrn_orient_matrix_UB_33 0.0069764000
_diffrn_radiation_monochromator mirror
_diffrn_radiation_probe x-ray
_diffrn_radiation_type CuK\a
_diffrn_radiation_wavelength 1.54184
_diffrn_reflns_av_R_equivalents 0.0520
_diffrn_reflns_av_unetI/netI 0.0427
_diffrn_reflns_Laue_measured_fraction_full 0.999
_diffrn_reflns_Laue_measured_fraction_max 0.994
_diffrn_reflns_limit_h_max 9
_diffrn_reflns_limit_h_min -6
_diffrn_reflns_limit_k_max 24
_diffrn_reflns_limit_k_min -24
_diffrn_reflns_limit_l_max 30
_diffrn_reflns_limit_l_min -30
_diffrn_reflns_number 56540
_diffrn_reflns_point_group_measured_fraction_full 0.999
_diffrn_reflns_point_group_measured_fraction_max 0.994
_diffrn_reflns_theta_full 66.500
_diffrn_reflns_theta_max 66.938
_diffrn_reflns_theta_min 2.370
_diffrn_source 'sealed X-ray tube'
_diffrn_source_type 'Enhance Ultra (Cu) X-ray Source'
_exptl_absorpt_coefficient_mu 1.310
_exptl_absorpt_correction_T_max 1.00000
_exptl_absorpt_correction_T_min 0.87115
_exptl_absorpt_correction_type multi-scan
_exptl_absorpt_process_details
;
CrysAlisPro, Agilent Technologies,
Version 1.171.37.35 (release 13-08-2014 CrysAlis171 .NET)
(compiled Aug 13 2014,18:06:01)
Empirical absorption correction using spherical harmonics,
 implemented in SCALE3 ABSPACK scaling algorithm.
;
_exptl_crystal_colour red
_exptl_crystal_colour_primary red
_exptl_crystal_density_diffrn 1.373
_exptl_crystal_description prism
_exptl_crystal_F_000 1733
_exptl_crystal_size_max 0.33
_exptl_crystal_size_mid 0.09
_exptl_crystal_size_min 0.06
_refine_diff_density_max 0.618
_refine_diff_density_min -0.413
_refine_diff_density_rms 0.048
_refine_ls_extinction_method none
_refine_ls_goodness_of_fit_ref 1.031
_refine_ls_hydrogen_treatment mixed
_refine_ls_matrix_type full
_refine_ls_number_parameters 1152
_refine_ls_number_reflns 14171
_refine_ls_number_restraints 949
_refine_ls_restrained_S_all 1.009
_refine_ls_R_factor_all 0.0619
_refine_ls_R_factor_gt 0.0470
_refine_ls_shift/su_max 0.001
_refine_ls_shift/su_mean 0.000
_refine_ls_structure_factor_coef Fsqd
_refine_ls_weighting_details 'w=1/[\s^2^(Fo^2^)+(0.0635P)^2^+1.2959P] where P=(Fo^2^+2Fc^2^)/3'
_refine_ls_weighting_scheme calc
_refine_ls_wR_factor_gt 0.1177
_refine_ls_wR_factor_ref 0.1289
_reflns_Friedel_coverage 0.000
_reflns_number_gt 11195
_reflns_number_total 14171
_reflns_threshold_expression 'I > 2\s(I)'
_cod_data_source_file c9ob01316d2.cif
_cod_data_source_block acb160026
_cod_depositor_comments 'Adding full bibliography for 7156982.cif.'
_cod_original_cell_volume 4001.65(19)
_cod_database_code 7156982
_chemical_oxdiff_formula 'C107 H90 Ag2 B3 F12 N15 O6 S2'
_shelx_space_group_comment
;
The symmetry employed for this shelxl refinement is uniquely defined
by the following loop, which should always be used as a source of
symmetry information in preference to the above space-group names.
They are only intended as comments.
;
_reflns_odcompleteness_completeness 99.82
_reflns_odcompleteness_iscentric 1
_reflns_odcompleteness_theta 66.49
_olex2_refinement_description
;
1. Fixed Uiso
 At 1.2 times of:
  All C(H) groups, All C(H,H) groups, All C(H,H,H,H) groups
 At 1.5 times of:
  All C(H,H,H) groups, All O(H) groups, All O(H,H) groups
2. Restrained distances
 O10-H10A = O10-H10B = O9_$2-H9A_$2 = O9_$2-H9B_$2 = O7_$2-H7A_$2 = O7_$2-
 H7B_$2 = O8_$2-H8A_$2 = O8_$2-H8B_$2 = O11_$1-H11B_$1 = O11_$1-H11A_$1 =
 O13_$1-H13A_$1 = O13_$1-H13B_$1 = O14A_$1-H14B_$1 = O14A_$1-H14A_$1 = O16A_$3-
 H16A_$3 = O15A_$3-H15A_$3 = O16A_$3-H16B_$3 = O15A_$3-H15B_$3 = O12_$1-H12A_$1
 0.9 with sigma of 0.02
 O12-H12B
 0.9 with sigma of 0.02
 H14B-H14A
 1.34 with sigma of 0.04
 H13B-H13A
 1.34 with sigma of 0.04
 H15A-H15B
 1.34 with sigma of 0.04
 C72B-C71 \\sim C72A-C71
 with sigma of 0.02
 C72B-C73 \\sim C72A-C73
 with sigma of 0.02
3. Uiso/Uaniso restraints and constraints
C72A \\sim C72B: within 2A with sigma of 0.04 and sigma for terminal atoms of
0.08
Uanis(O15A) = Uanis(O16B)
Uanis(O16A) = Uanis(O15B)
4. Rigid body (RIGU) restrains
 All non-hydrogen atoms
 with sigma for 1-2 distances of 0.004 and sigma for 1-3 distances of 0.004
5. Others
 Fixed Sof: H71A(0.74626) H71B(0.74626) H71C(0.25374) H71D(0.25374)
 H73A(0.74626) H73B(0.74626) H73C(0.25374) H73D(0.25374) O15A(0.75) H15A(0.75)
 H15B(0.75) O15B(0.25) C72A(0.74626) H72A(0.74626) H72B(0.74626) O16A(0.75)
 H16A(0.75) H16B(0.75) O16B(0.25) C72B(0.25374) H72C(0.25374) H72D(0.25374)
 O14B(0.25) O14A(0.75) H14A(0.75) H14B(0.75)
6.a Secondary CH2 refined with riding coordinates:
 C33(H33A,H33B), C34(H34A,H34B), C35(H35A,H35B), C71(H71A,H71B), C71(H71C,
 H71D), C73(H73A,H73B), C73(H73C,H73D), C72A(H72A,H72B), C72B(H72C,H72D)
6.b Aromatic/amide H refined with riding coordinates:
 C1(H1), C2(H2), C6(H6), C7(H7), C11(H11), C12(H12), C14(H14), C15(H15),
 C17(H17), C18(H18), C19(H19), C20(H20), C22(H22), C23(H23), C25(H25), C26(H26),
  C28(H28), C32(H32), C36(H36), C37(H37), C38(H38), C39(H39), C40(H40),
 C44(H44), C45(H45), C49(H49), C50(H50), C52(H52), C53(H53), C55(H55), C56(H56),
  C57(H57), C58(H58), C60(H60), C61(H61), C63(H63), C64(H64), C66(H66),
 C70(H70), C74(H74), C75(H75), C76(H76), C78(H78), C79(H79), C81(H81), C82(H82),
  C85(H85), C86(H86), C88(H88), C89(H89)
6.c Idealised Me refined as rotating group:
 C83(H83A,H83B,H83C), C90(H90A,H90B,H90C)
;
_shelx_shelxl_version_number 2014/7
_olex2_submission_special_instructions 'No special instructions were received'

loop_
_space_group_symop_operation_xyz
'x, y, z'
'-x, -y, -z'

loop_
_atom_site_label
_atom_site_type_symbol
_atom_site_fract_x
_atom_site_fract_y
_atom_site_fract_z
_atom_site_U_iso_or_equiv
_atom_site_adp_type
_atom_site_occupancy
_atom_site_site_symmetry_order
_atom_site_calc_flag
_atom_site_refinement_flags_posn
_atom_site_refinement_flags_adp
_atom_site_refinement_flags_occupancy
_atom_site_disorder_assembly
_atom_site_disorder_group
S1 S 0.62578(7) -0.00903(3) 0.80050(2) 0.04202(14) Uani 1 1 d . U . . .
S2 S 0.76181(7) 0.52952(3) 0.71552(2) 0.03758(13) Uani 1 1 d . U . . .
F003 F 0.74045(15) 0.12248(6) 0.64518(5) 0.0348(3) Uani 1 1 d . U . . .
F004 F 0.48601(13) 0.10853(6) 0.59300(5) 0.0349(3) Uani 1 1 d . U . . .
F005 F 0.80803(14) 0.40427(6) 0.84542(5) 0.0358(3) Uani 1 1 d . U . . .
F006 F 1.05245(14) 0.41402(7) 0.90049(5) 0.0405(3) Uani 1 1 d . U . . .
O1 O 0.5849(3) -0.08374(10) 0.78256(8) 0.0602(5) Uani 1 1 d . U . . .
O2 O 0.7819(2) 0.01796(12) 0.78543(10) 0.0678(6) Uani 1 1 d . U . . .
O3 O 0.6173(2) 0.02290(12) 0.85899(8) 0.0652(5) Uani 1 1 d . U . . .
O4 O 0.7418(3) 0.60078(10) 0.73580(9) 0.0619(5) Uani 1 1 d . U . . .
O5 O 0.63752(19) 0.48167(9) 0.72837(7) 0.0478(4) Uani 1 1 d . U . . .
O6 O 0.77300(19) 0.50675(9) 0.65639(7) 0.0456(4) Uani 1 1 d . U . . .
O7 O 0.4754(2) 0.43027(10) 0.58308(7) 0.0456(4) Uani 1 1 d D U . . .
H7A H 0.570(3) 0.4486(16) 0.6098(11) 0.068 Uiso 1 1 d DR . . . .
H7B H 0.413(5) 0.3937(18) 0.588(2) 0.116(15) Uiso 1 1 d D . . . .
O8 O 0.6867(2) 0.42501(11) 0.50060(8) 0.0576(5) Uani 1 1 d D U . . .
H8A H 0.607(4) 0.425(2) 0.5228(13) 0.086 Uiso 1 1 d DR . . . .
H8B H 0.793(3) 0.437(2) 0.5220(14) 0.086 Uiso 1 1 d DR . . . .
O9 O 0.9804(2) 0.45846(10) 0.57693(8) 0.0497(4) Uani 1 1 d D U . . .
H9A H 1.071(3) 0.4918(15) 0.5816(15) 0.075 Uiso 1 1 d DR . . . .
H9B H 0.937(4) 0.4750(17) 0.6080(10) 0.075 Uiso 1 1 d DR . . . .
O10 O 0.3042(2) 0.54051(10) 0.59144(8) 0.0504(4) Uani 1 1 d D U . . .
H10A H 0.314(4) 0.5522(19) 0.5602(11) 0.076 Uiso 1 1 d DR . . . .
H10B H 0.366(4) 0.5080(16) 0.5912(17) 0.091(12) Uiso 1 1 d D . . . .
O11 O 0.3826(3) 0.68022(11) 0.66790(9) 0.0615(5) Uani 1 1 d D U . . .
H11A H 0.434(4) 0.704(2) 0.6487(15) 0.092 Uiso 1 1 d DR . . . .
H11B H 0.351(5) 0.6362(12) 0.6425(14) 0.092 Uiso 1 1 d DR . . . .
O12 O 0.5895(4) 0.71142(13) 0.76905(12) 0.0902(8) Uani 1 1 d D U . . .
H12A H 0.513(6) 0.697(3) 0.7352(14) 0.135 Uiso 1 1 d DR . . . .
H12B H 0.673(5) 0.687(3) 0.756(2) 0.134(19) Uiso 1 1 d D . . . .
O13 O 0.8146(3) 0.83707(15) 0.79691(13) 0.0867(7) Uani 1 1 d D U . . .
H13A H 0.733(5) 0.7955(15) 0.781(2) 0.130 Uiso 1 1 d DR . . . .
H13B H 0.744(5) 0.865(2) 0.792(2) 0.130 Uiso 1 1 d DR . . . .
N1 N 0.73174(19) 0.09405(8) 0.54661(7) 0.0269(3) Uani 1 1 d . U . . .
N2 N 0.69788(18) 0.21025(8) 0.60688(6) 0.0259(3) Uani 1 1 d . U . . .
N3 N 1.0409(2) 0.29283(9) 0.35525(7) 0.0336(4) Uani 1 1 d . U . . .
N4 N 0.7892(2) 0.40346(10) 0.93744(7) 0.0337(4) Uani 1 1 d . U . . .
N5 N 0.85721(19) 0.30310(9) 0.86474(7) 0.0317(4) Uani 1 1 d . U . . .
N6 N 0.4970(4) 0.13359(15) 1.07242(11) 0.0677(7) Uani 1 1 d . U . . .
N16 N 0.5718(2) -0.23437(10) 0.61664(9) 0.0424(4) Uani 1 1 d . U . . .
N24 N 0.3135(2) 0.27516(14) 0.87185(8) 0.0545(6) Uani 1 1 d . U . . .
N54 N 0.8631(3) 0.77345(14) 0.93951(11) 0.0652(6) Uani 1 1 d . U . . .
N62 N 1.2736(2) 0.33384(11) 0.62048(8) 0.0393(4) Uani 1 1 d . U . . .
C1 C 0.8463(2) 0.07255(11) 0.46769(8) 0.0313(4) Uani 1 1 d . U . . .
H1 H 0.8963 0.0788 0.4374 0.038 Uiso 1 1 calc R . . . .
C2 C 0.8109(2) 0.01179(11) 0.47747(9) 0.0321(4) Uani 1 1 d . U . . .
H2 H 0.8309 -0.0318 0.4551 0.039 Uiso 1 1 calc R . . . .
C3 C 0.7396(2) 0.02555(10) 0.52676(8) 0.0287(4) Uani 1 1 d . U . . .
C5 C 0.6598(2) 0.26247(10) 0.64897(8) 0.0281(4) Uani 1 1 d . U . . .
C6 C 0.7007(2) 0.32529(11) 0.63864(9) 0.0323(4) Uani 1 1 d . U . . .
H6 H 0.6889 0.3698 0.6619 0.039 Uiso 1 1 calc R . . . .
C7 C 0.7603(2) 0.30993(11) 0.58913(9) 0.0319(4) Uani 1 1 d . U . . .
H7 H 0.7948 0.3418 0.5714 0.038 Uiso 1 1 calc R . . . .
C8 C 0.8075(2) 0.19554(10) 0.52067(8) 0.0270(4) Uani 1 1 d . U . . .
C9 C 0.7613(2) 0.23809(10) 0.56893(8) 0.0272(4) Uani 1 1 d . U . . .
C10 C 0.7956(2) 0.12434(10) 0.51045(8) 0.0270(4) Uani 1 1 d . U . . .
C11 C 0.6893(2) -0.02118(10) 0.55550(8) 0.0296(4) Uani 1 1 d . U . . .
H11 H 0.6572 -0.0027 0.5910 0.036 Uiso 1 1 calc R . . . .
C12 C 0.6859(2) -0.08943(11) 0.53441(9) 0.0321(4) Uani 1 1 d . U . . .
H12 H 0.7089 -0.1077 0.4976 0.038 Uiso 1 1 calc R . . . .
C13 C 0.6497(2) -0.13823(11) 0.56349(9) 0.0308(4) Uani 1 1 d . U . . .
C14 C 0.5933(2) -0.20891(11) 0.53357(9) 0.0337(4) Uani 1 1 d . U . . .
H14 H 0.5817 -0.2261 0.4942 0.040 Uiso 1 1 calc R . . . .
C15 C 0.5543(3) -0.25394(12) 0.56149(10) 0.0390(5) Uani 1 1 d . U . . .
H15 H 0.5124 -0.3017 0.5401 0.047 Uiso 1 1 calc R . . . .
C17 C 0.6307(3) -0.16643(12) 0.64560(10) 0.0409(5) Uani 1 1 d . U . . .
H17 H 0.6468 -0.1512 0.6850 0.049 Uiso 1 1 calc R . . . .
C18 C 0.6691(3) -0.11773(12) 0.62128(9) 0.0366(5) Uani 1 1 d . U . . .
H18 H 0.7088 -0.0702 0.6438 0.044 Uiso 1 1 calc R . . . .
C19 C 0.5847(2) 0.25059(11) 0.69416(8) 0.0301(4) Uani 1 1 d . U . . .
H19 H 0.5606 0.2045 0.6940 0.036 Uiso 1 1 calc R . . . .
C20 C 0.5470(2) 0.30100(11) 0.73640(8) 0.0318(4) Uani 1 1 d . U . . .
H20 H 0.5742 0.3471 0.7367 0.038 Uiso 1 1 calc R . . . .
C21 C 0.4670(2) 0.29026(12) 0.78198(8) 0.0343(5) Uani 1 1 d . U . . .
C22 C 0.4366(3) 0.34721(13) 0.82408(9) 0.0417(5) Uani 1 1 d . U . . .
H22 H 0.4666 0.3926 0.8231 0.050 Uiso 1 1 calc R . . . .
C23 C 0.3616(3) 0.33644(16) 0.86749(10) 0.0515(6) Uani 1 1 d . U . . .
H23 H 0.3437 0.3760 0.8961 0.062 Uiso 1 1 calc R . . . .
C25 C 0.3411(3) 0.22077(16) 0.83117(10) 0.0496(6) Uani 1 1 d . U . . .
H25 H 0.3068 0.1760 0.8330 0.060 Uiso 1 1 calc R . . . .
C26 C 0.4169(3) 0.22547(13) 0.78634(9) 0.0402(5) Uani 1 1 d . U . . .
H26 H 0.4345 0.1849 0.7588 0.048 Uiso 1 1 calc R . . . .
C27 C 0.8680(2) 0.22391(10) 0.47874(8) 0.0276(4) Uani 1 1 d . U . . .
C28 C 0.8013(2) 0.18711(11) 0.42190(8) 0.0301(4) Uani 1 1 d . U . . .
H28 H 0.7159 0.1461 0.4123 0.036 Uiso 1 1 calc R . . . .
C29 C 0.8542(2) 0.20781(11) 0.38012(9) 0.0318(4) Uani 1 1 d . U . . .
C30 C 0.9793(2) 0.26959(11) 0.39538(8) 0.0289(4) Uani 1 1 d . U . . .
C31 C 1.0448(2) 0.30874(10) 0.45170(8) 0.0296(4) Uani 1 1 d . U . . .
C32 C 0.9874(2) 0.28465(10) 0.49297(8) 0.0286(4) Uani 1 1 d . U . . .
H32 H 1.0316 0.3106 0.5309 0.034 Uiso 1 1 calc R . . . .
C33 C 0.7837(3) 0.16681(13) 0.32034(9) 0.0417(5) Uani 1 1 d . U . . .
H33A H 0.6772 0.1807 0.3101 0.050 Uiso 1 1 calc R . . . .
H33B H 0.7557 0.1168 0.3148 0.050 Uiso 1 1 calc R . . . .
C34 C 0.9099(3) 0.17859(14) 0.28354(10) 0.0485(6) Uani 1 1 d . U . . .
H34A H 1.0087 0.1578 0.2895 0.058 Uiso 1 1 calc R . . . .
H34B H 0.8559 0.1555 0.2442 0.058 Uiso 1 1 calc R . . . .
C35 C 0.9700(3) 0.25409(13) 0.29559(9) 0.0444(5) Uani 1 1 d . U . . .
H35A H 0.8734 0.2734 0.2850 0.053 Uiso 1 1 calc R . . . .
H35B H 1.0589 0.2605 0.2728 0.053 Uiso 1 1 calc R . . . .
C36 C 1.1680(3) 0.37096(11) 0.46527(10) 0.0362(5) Uani 1 1 d . U . . .
H36 H 1.2107 0.3987 0.5030 0.043 Uiso 1 1 calc R . . . .
C37 C 1.2253(3) 0.39094(12) 0.42371(10) 0.0411(5) Uani 1 1 d . U . . .
H37 H 1.3097 0.4320 0.4324 0.049 Uiso 1 1 calc R . . . .
C38 C 1.1593(3) 0.35086(12) 0.36903(10) 0.0405(5) Uani 1 1 d . U . . .
H38 H 1.1994 0.3651 0.3404 0.049 Uiso 1 1 calc R . . . .
C39 C 0.6530(3) 0.39640(13) 1.00825(9) 0.0405(5) Uani 1 1 d . U . . .
H39 H 0.5980 0.3786 1.0329 0.049 Uiso 1 1 calc R . . . .
C40 C 0.6749(3) 0.46277(13) 1.01006(9) 0.0417(5) Uani 1 1 d . U . . .
H40 H 0.6393 0.4998 1.0365 0.050 Uiso 1 1 calc R . . . .
C41 C 0.7600(2) 0.46731(12) 0.96557(9) 0.0367(5) Uani 1 1 d . U . . .
C43 C 0.9071(2) 0.26308(12) 0.81790(8) 0.0337(4) Uani 1 1 d . U . . .
C44 C 0.8761(3) 0.19343(12) 0.81540(9) 0.0377(5) Uani 1 1 d . U . . .
H44 H 0.8969 0.1547 0.7866 0.045 Uiso 1 1 calc R . . . .
C45 C 0.8106(3) 0.19176(12) 0.86201(9) 0.0383(5) Uani 1 1 d . U . . .
H45 H 0.7805 0.1520 0.8719 0.046 Uiso 1 1 calc R . . . .
C46 C 0.7329(2) 0.28792(12) 0.94232(8) 0.0348(5) Uani 1 1 d . U . . .
C47 C 0.7962(2) 0.26035(12) 0.89276(9) 0.0337(4) Uani 1 1 d . U . . .
C48 C 0.7262(2) 0.35823(12) 0.96326(8) 0.0351(5) Uani 1 1 d . U . . .
C49 C 0.8041(3) 0.52632(12) 0.94921(9) 0.0389(5) Uani 1 1 d . U . . .
H49 H 0.8449 0.5195 0.9149 0.047 Uiso 1 1 calc R . . . .
C50 C 0.7907(3) 0.59035(13) 0.97994(9) 0.0399(5) Uani 1 1 d . U . . .
H50 H 0.7594 0.5963 1.0155 0.048 Uiso 1 1 calc R . . . .
C51 C 0.8187(3) 0.65178(13) 0.96502(9) 0.0408(5) Uani 1 1 d . U . . .
C52 C 0.8269(3) 0.71671(14) 1.00530(11) 0.0468(6) Uani 1 1 d . U . . .
H52 H 0.8153 0.7207 1.0423 0.056 Uiso 1 1 calc R . . . .
C53 C 0.8521(4) 0.77494(16) 0.99109(13) 0.0601(7) Uani 1 1 d . U . . .
H53 H 0.8623 0.8188 1.0196 0.072 Uiso 1 1 calc R . . . .
C55 C 0.8522(3) 0.71074(16) 0.90065(12) 0.0577(7) Uani 1 1 d . U . . .
H55 H 0.8581 0.7082 0.8636 0.069 Uiso 1 1 calc R . . . .
C56 C 0.8332(3) 0.65016(15) 0.91100(10) 0.0480(6) Uani 1 1 d . U . . .
H56 H 0.8297 0.6074 0.8820 0.058 Uiso 1 1 calc R . . . .
C57 C 0.9834(2) 0.29259(12) 0.78066(8) 0.0327(4) Uani 1 1 d . U . . .
H57 H 1.0065 0.3417 0.7911 0.039 Uiso 1 1 calc R . . . .
C58 C 1.0236(2) 0.25509(12) 0.73226(8) 0.0334(4) Uani 1 1 d . U . . .
H58 H 0.9964 0.2060 0.7216 0.040 Uiso 1 1 calc R . . . .
C59 C 1.1062(2) 0.28354(11) 0.69441(8) 0.0316(4) Uani 1 1 d . U . . .
C60 C 1.1372(3) 0.23913(13) 0.64419(9) 0.0376(5) Uani 1 1 d . U . . .
H60 H 1.1017 0.1903 0.6339 0.045 Uiso 1 1 calc R . . . .
C61 C 1.2200(3) 0.26646(13) 0.60954(9) 0.0402(5) Uani 1 1 d . U . . .
H61 H 1.2398 0.2350 0.5757 0.048 Uiso 1 1 calc R . . . .
C63 C 1.2435(3) 0.37669(13) 0.66852(10) 0.0425(5) Uani 1 1 d . U . . .
H63 H 1.2810 0.4252 0.6776 0.051 Uiso 1 1 calc R . . . .
C64 C 1.1606(3) 0.35416(13) 0.70571(9) 0.0401(5) Uani 1 1 d . U . . .
H64 H 1.1408 0.3870 0.7390 0.048 Uiso 1 1 calc R . . . .
C65 C 0.6720(3) 0.24425(13) 0.97424(9) 0.0379(5) Uani 1 1 d . U . . .
C66 C 0.7242(3) 0.27012(15) 1.03252(10) 0.0469(6) Uani 1 1 d . U . . .
H66 H 0.8028 0.3133 1.0489 0.056 Uiso 1 1 calc R . . . .
C67 C 0.6676(3) 0.23626(16) 1.06617(11) 0.0531(6) Uani 1 1 d . U . . .
C68 C 0.5572(3) 0.17146(16) 1.04082(11) 0.0517(6) Uani 1 1 d . U . . .
C69 C 0.5038(3) 0.14266(15) 0.98258(11) 0.0486(6) Uani 1 1 d . U . . .
C70 C 0.5632(3) 0.18110(14) 0.94995(10) 0.0421(5) Uani 1 1 d . U . . .
H70 H 0.5274 0.1630 0.9109 0.051 Uiso 1 1 calc R . . . .
C71 C 0.7173(5) 0.2672(2) 1.12816(12) 0.0789(10) Uani 1 1 d D U . . .
H71A H 0.8355 0.2947 1.1377 0.095 Uiso 0.7463 1 calc R . P A 1
H71B H 0.6410 0.2988 1.1441 0.095 Uiso 0.7463 1 calc R . P A 1
H71C H 0.8391 0.2664 1.1370 0.095 Uiso 0.2537 1 calc R . P B 2
H71D H 0.7081 0.3165 1.1401 0.095 Uiso 0.2537 1 calc R . P B 2
C73 C 0.5519(7) 0.1634(2) 1.13422(15) 0.0947(12) Uani 1 1 d D U . . .
H73A H 0.4606 0.1849 1.1516 0.114 Uiso 0.7463 1 calc R . P C 1
H73B H 0.5646 0.1250 1.1475 0.114 Uiso 0.7463 1 calc R . P C 1
H73C H 0.4510 0.1533 1.1515 0.114 Uiso 0.2537 1 calc R . P D 2
H73D H 0.6357 0.1375 1.1435 0.114 Uiso 0.2537 1 calc R . P D 2
C74 C 0.3916(4) 0.07756(19) 0.95873(16) 0.0751(9) Uani 1 1 d . U . . .
H74 H 0.3552 0.0579 0.9197 0.090 Uiso 1 1 calc R . . . .
C75 C 0.3354(6) 0.0429(2) 0.9923(2) 0.1058(14) Uani 1 1 d . U . . .
H75 H 0.2606 -0.0013 0.9770 0.127 Uiso 1 1 calc R . . . .
C76 C 0.3904(6) 0.0739(2) 1.04949(18) 0.0931(12) Uani 1 1 d . U . . .
H76 H 0.3482 0.0505 1.0728 0.112 Uiso 1 1 calc R . . . .
C77 C 0.4590(3) 0.01213(11) 0.76397(10) 0.0364(5) Uani 1 1 d . U . . .
C78 C 0.4852(3) 0.03040(12) 0.71859(10) 0.0391(5) Uani 1 1 d . U . . .
H78 H 0.5956 0.0353 0.7084 0.047 Uiso 1 1 calc R . . . .
C79 C 0.3500(3) 0.04158(12) 0.68776(10) 0.0422(5) Uani 1 1 d . U . . .
H79 H 0.3683 0.0537 0.6562 0.051 Uiso 1 1 calc R . . . .
C80 C 0.1874(3) 0.03527(12) 0.70259(10) 0.0428(5) Uani 1 1 d . U . . .
C81 C 0.1646(3) 0.01783(13) 0.74892(11) 0.0450(5) Uani 1 1 d . U . . .
H81 H 0.0552 0.0142 0.7599 0.054 Uiso 1 1 calc R . . . .
C82 C 0.2983(3) 0.00571(12) 0.77939(10) 0.0410(5) Uani 1 1 d . U . . .
H82 H 0.2803 -0.0069 0.8107 0.049 Uiso 1 1 calc R . . . .
C83 C 0.0409(4) 0.04765(16) 0.66930(13) 0.0595(7) Uani 1 1 d . U . . .
H83A H 0.0804 0.0874 0.6583 0.089 Uiso 1 1 calc GR . . . .
H83B H -0.0496 0.0574 0.6918 0.089 Uiso 1 1 calc GR . . . .
H83C H -0.0035 0.0063 0.6360 0.089 Uiso 1 1 calc GR . . . .
C84 C 0.9630(3) 0.53102(11) 0.74988(9) 0.0359(5) Uani 1 1 d . U . . .
C85 C 0.9726(3) 0.50932(13) 0.79449(10) 0.0407(5) Uani 1 1 d . U . . .
H85 H 0.8711 0.4905 0.8049 0.049 Uiso 1 1 calc R . . . .
C86 C 1.1296(3) 0.51472(14) 0.82427(10) 0.0467(6) Uani 1 1 d . U . . .
H86 H 1.1346 0.5002 0.8553 0.056 Uiso 1 1 calc R . . . .
C87 C 1.2800(3) 0.54112(14) 0.80921(10) 0.0486(6) Uani 1 1 d . U . . .
C88 C 1.2683(3) 0.56125(14) 0.76321(10) 0.0507(6) Uani 1 1 d . U . . .
H88 H 1.3698 0.5783 0.7518 0.061 Uiso 1 1 calc R . . . .
C89 C 1.1126(3) 0.55707(13) 0.73381(10) 0.0442(5) Uani 1 1 d . U . . .
H89 H 1.1071 0.5718 0.7029 0.053 Uiso 1 1 calc R . . . .
C90 C 1.4498(4) 0.5475(2) 0.84184(12) 0.0698(9) Uani 1 1 d . U . . .
H90A H 1.4343 0.5236 0.8683 0.105 Uiso 1 1 calc GR . . . .
H90B H 1.5008 0.5966 0.8621 0.105 Uiso 1 1 calc GR . . . .
H90C H 1.5253 0.5265 0.8165 0.105 Uiso 1 1 calc GR . . . .
B4 B 0.6611(3) 0.13258(12) 0.59932(9) 0.0274(4) Uani 1 1 d . U . . .
B42 B 0.8797(3) 0.38281(13) 0.88599(9) 0.0323(5) Uani 1 1 d . U . . .
O15A O 0.9277(5) 1.0459(2) 0.92933(16) 0.0981(11) Uani 0.75 1 d D U P E 1
H15A H 1.001(7) 1.042(5) 0.902(2) 0.147 Uiso 0.75 1 d DR . P F 1
H15B H 0.833(5) 1.045(4) 0.907(3) 0.147 Uiso 0.75 1 d DR . P G 1
O15B O 0.9758(14) 0.8956(6) 0.9012(5) 0.0909(10) Uani 0.25 1 d . U P H 1
C72A C 0.7060(8) 0.2133(3) 1.1522(2) 0.0832(14) Uani 0.7463 1 d D U P I 1
H72A H 0.8015 0.1892 1.1431 0.100 Uiso 0.7463 1 calc R . P I 1
H72B H 0.7210 0.2356 1.1930 0.100 Uiso 0.7463 1 calc R . P I 1
O16A O 1.0963(5) 0.9378(2) 0.87007(17) 0.0909(10) Uani 0.75 1 d D U P J 2
H16A H 1.019(7) 0.902(3) 0.874(3) 0.136 Uiso 0.75 1 d DR . P K 2
H16B H 1.050(8) 0.975(3) 0.865(3) 0.136 Uiso 0.75 1 d DR . P L 2
O16B O 1.0692(13) 1.0685(7) 0.8835(4) 0.0981(11) Uani 0.25 1 d . U P M 2
C72B C 0.626(2) 0.2368(7) 1.1609(5) 0.081(3) Uani 0.2537 1 d D U P I 2
H72C H 0.5337 0.2618 1.1722 0.097 Uiso 0.2537 1 calc R . P I 2
H72D H 0.7042 0.2436 1.1950 0.097 Uiso 0.2537 1 calc R . P I 2
O14B O 0.8479(16) 1.0783(7) 0.9582(6) 0.104(4) Uani 0.25 1 d . U P N -2
O14A O 1.0889(6) 0.8961(2) 0.95917(17) 0.1020(12) Uani 0.75 1 d D U P H -1
H14A H 0.969(3) 0.893(4) 0.953(3) 0.153 Uiso 0.75 1 d DR . P O -1
H14B H 1.086(9) 0.899(4) 0.9233(17) 0.153 Uiso 0.75 1 d DR . P P -1

loop_
_atom_site_aniso_label
_atom_site_aniso_U_11
_atom_site_aniso_U_22
_atom_site_aniso_U_33
_atom_site_aniso_U_23
_atom_site_aniso_U_13
_atom_site_aniso_U_12
S1 0.0411(3) 0.0414(3) 0.0445(3) 0.0155(3) 0.0081(2) 0.0099(2)
S2 0.0408(3) 0.0359(3) 0.0388(3) 0.0138(2) 0.0138(2) 0.0101(2)
F003 0.0479(6) 0.0330(6) 0.0240(6) 0.0102(5) 0.0031(5) 0.0112(5)
F004 0.0303(6) 0.0381(7) 0.0334(6) 0.0114(5) 0.0099(4) -0.0011(5)
F005 0.0364(6) 0.0424(7) 0.0265(6) 0.0107(5) 0.0076(5) 0.0042(5)
F006 0.0268(6) 0.0504(8) 0.0338(7) 0.0051(6) 0.0066(5) -0.0004(5)
O1 0.0752(12) 0.0455(10) 0.0617(12) 0.0235(9) -0.0006(9) 0.0146(9)
O2 0.0386(9) 0.0845(15) 0.0996(16) 0.0516(13) 0.0207(9) 0.0201(9)
O3 0.0612(11) 0.0826(15) 0.0437(11) 0.0098(10) 0.0009(8) 0.0242(10)
O4 0.0742(12) 0.0449(11) 0.0691(13) 0.0158(9) 0.0193(10) 0.0247(9)
O5 0.0398(8) 0.0560(11) 0.0512(10) 0.0226(8) 0.0164(7) 0.0070(7)
O6 0.0414(8) 0.0587(11) 0.0389(9) 0.0203(8) 0.0098(7) 0.0081(7)
O7 0.0394(8) 0.0591(11) 0.0433(10) 0.0260(8) 0.0070(7) 0.0072(7)
O8 0.0573(11) 0.0655(12) 0.0446(11) 0.0189(9) 0.0089(8) -0.0007(9)
O9 0.0469(9) 0.0507(11) 0.0478(10) 0.0128(8) 0.0159(8) 0.0058(7)
O10 0.0506(10) 0.0517(11) 0.0536(11) 0.0248(9) 0.0109(8) 0.0090(8)
O11 0.0820(13) 0.0461(11) 0.0666(13) 0.0284(10) 0.0303(10) 0.0136(9)
O12 0.130(2) 0.0532(14) 0.0832(18) 0.0127(12) 0.0065(15) 0.0397(14)
O13 0.0675(14) 0.0854(17) 0.122(2) 0.0465(17) 0.0309(14) 0.0287(12)
N1 0.0282(8) 0.0263(8) 0.0263(8) 0.0106(7) 0.0052(6) 0.0029(6)
N2 0.0248(7) 0.0282(8) 0.0242(8) 0.0091(7) 0.0048(6) 0.0045(6)
N3 0.0422(9) 0.0335(9) 0.0324(9) 0.0179(8) 0.0132(7) 0.0101(7)
N4 0.0282(8) 0.0430(10) 0.0257(9) 0.0079(8) 0.0062(6) 0.0045(7)
N5 0.0274(8) 0.0426(10) 0.0229(8) 0.0096(7) 0.0066(6) 0.0047(7)
N6 0.0896(17) 0.0773(18) 0.0656(16) 0.0502(14) 0.0407(13) 0.0295(14)
N16 0.0471(10) 0.0383(11) 0.0508(12) 0.0251(9) 0.0107(8) 0.0123(8)
N24 0.0396(10) 0.0889(18) 0.0310(11) 0.0155(11) 0.0085(8) 0.0132(10)
N54 0.0742(15) 0.0593(15) 0.0625(16) 0.0233(13) 0.0107(12) 0.0113(12)
N62 0.0335(9) 0.0543(12) 0.0313(10) 0.0166(9) 0.0083(7) 0.0075(8)
C1 0.0329(10) 0.0342(11) 0.0271(10) 0.0108(9) 0.0098(8) 0.0056(8)
C2 0.0375(10) 0.0294(11) 0.0289(10) 0.0082(8) 0.0091(8) 0.0077(8)
C3 0.0289(9) 0.0277(10) 0.0268(10) 0.0083(8) 0.0027(7) 0.0028(7)
C5 0.0243(9) 0.0315(10) 0.0270(10) 0.0082(8) 0.0039(7) 0.0068(7)
C6 0.0352(10) 0.0283(10) 0.0328(11) 0.0084(8) 0.0075(8) 0.0095(8)
C7 0.0327(10) 0.0298(10) 0.0358(11) 0.0147(9) 0.0066(8) 0.0063(8)
C8 0.0238(9) 0.0310(10) 0.0256(10) 0.0112(8) 0.0016(7) 0.0031(7)
C9 0.0247(9) 0.0318(10) 0.0262(10) 0.0129(8) 0.0035(7) 0.0036(7)
C10 0.0262(9) 0.0293(10) 0.0242(9) 0.0098(8) 0.0037(7) 0.0021(7)
C11 0.0324(10) 0.0295(10) 0.0268(10) 0.0108(8) 0.0058(8) 0.0041(8)
C12 0.0342(10) 0.0320(11) 0.0298(11) 0.0112(9) 0.0064(8) 0.0052(8)
C13 0.0298(9) 0.0301(10) 0.0353(11) 0.0136(9) 0.0080(8) 0.0083(8)
C14 0.0330(10) 0.0321(11) 0.0362(11) 0.0104(9) 0.0087(8) 0.0092(8)
C15 0.0394(11) 0.0284(11) 0.0508(14) 0.0145(10) 0.0098(9) 0.0094(8)
C17 0.0439(12) 0.0432(13) 0.0393(12) 0.0201(10) 0.0044(9) 0.0091(9)
C18 0.0434(11) 0.0306(11) 0.0345(11) 0.0114(9) 0.0049(9) 0.0052(8)
C19 0.0282(9) 0.0347(11) 0.0264(10) 0.0093(8) 0.0034(7) 0.0077(8)
C20 0.0275(9) 0.0352(11) 0.0298(11) 0.0079(9) 0.0032(8) 0.0070(8)
C21 0.0237(9) 0.0484(13) 0.0257(10) 0.0065(9) 0.0015(7) 0.0094(8)
C22 0.0280(10) 0.0514(14) 0.0333(12) -0.0013(10) 0.0044(8) 0.0095(9)
C23 0.0325(11) 0.0744(18) 0.0310(12) -0.0032(12) 0.0060(9) 0.0125(11)
C25 0.0441(13) 0.0732(18) 0.0367(13) 0.0247(12) 0.0097(10) 0.0133(11)
C26 0.0400(11) 0.0502(14) 0.0311(11) 0.0128(10) 0.0084(9) 0.0136(9)
C27 0.0270(9) 0.0306(10) 0.0280(10) 0.0128(8) 0.0059(7) 0.0076(7)
C28 0.0284(9) 0.0318(11) 0.0291(10) 0.0104(8) 0.0053(7) 0.0037(8)
C29 0.0329(10) 0.0349(11) 0.0288(10) 0.0126(9) 0.0064(8) 0.0066(8)
C30 0.0312(9) 0.0319(10) 0.0293(10) 0.0152(8) 0.0094(7) 0.0103(8)
C31 0.0294(9) 0.0305(10) 0.0317(10) 0.0135(9) 0.0069(8) 0.0077(7)
C32 0.0300(9) 0.0305(10) 0.0256(10) 0.0106(8) 0.0040(7) 0.0057(7)
C33 0.0482(12) 0.0435(13) 0.0278(11) 0.0101(10) 0.0043(9) 0.0009(10)
C34 0.0636(15) 0.0480(14) 0.0304(12) 0.0118(11) 0.0104(10) 0.0049(11)
C35 0.0584(14) 0.0475(14) 0.0299(12) 0.0171(10) 0.0111(10) 0.0081(10)
C36 0.0373(11) 0.0325(11) 0.0373(12) 0.0131(9) 0.0061(9) 0.0016(8)
C37 0.0426(12) 0.0346(12) 0.0485(13) 0.0204(10) 0.0104(10) 0.0013(9)
C38 0.0487(12) 0.0375(12) 0.0437(13) 0.0222(10) 0.0186(10) 0.0088(9)
C39 0.0372(11) 0.0542(14) 0.0271(11) 0.0106(10) 0.0116(8) 0.0061(9)
C40 0.0421(12) 0.0497(14) 0.0288(11) 0.0063(10) 0.0122(9) 0.0105(10)
C41 0.0310(10) 0.0452(13) 0.0272(11) 0.0058(9) 0.0049(8) 0.0044(8)
C43 0.0276(9) 0.0441(12) 0.0246(10) 0.0070(9) 0.0043(7) 0.0049(8)
C44 0.0388(11) 0.0412(12) 0.0305(11) 0.0086(9) 0.0107(8) 0.0077(9)
C45 0.0381(11) 0.0435(13) 0.0336(11) 0.0146(10) 0.0086(9) 0.0061(9)
C46 0.0268(9) 0.0486(13) 0.0252(10) 0.0107(9) 0.0025(7) 0.0033(8)
C47 0.0290(10) 0.0453(12) 0.0267(10) 0.0136(9) 0.0060(8) 0.0044(8)
C48 0.0283(10) 0.0502(13) 0.0238(10) 0.0111(9) 0.0066(8) 0.0032(8)
C49 0.0349(11) 0.0491(13) 0.0271(11) 0.0071(10) 0.0075(8) 0.0056(9)
C50 0.0347(11) 0.0495(13) 0.0304(11) 0.0080(10) 0.0072(8) 0.0074(9)
C51 0.0308(10) 0.0517(14) 0.0337(12) 0.0082(10) 0.0046(8) 0.0069(9)
C52 0.0458(13) 0.0506(14) 0.0408(13) 0.0107(11) 0.0115(10) 0.0102(10)
C53 0.0682(17) 0.0541(17) 0.0542(16) 0.0128(13) 0.0168(13) 0.0124(13)
C55 0.0600(15) 0.0674(18) 0.0445(15) 0.0222(13) 0.0062(12) 0.0058(13)
C56 0.0451(12) 0.0561(15) 0.0362(13) 0.0110(11) 0.0031(10) 0.0063(10)
C57 0.0273(9) 0.0414(12) 0.0257(10) 0.0086(9) 0.0051(7) 0.0035(8)
C58 0.0271(9) 0.0412(12) 0.0275(10) 0.0091(9) 0.0041(8) 0.0017(8)
C59 0.0234(9) 0.0440(12) 0.0236(10) 0.0079(9) 0.0028(7) 0.0058(8)
C60 0.0367(11) 0.0450(13) 0.0276(11) 0.0081(9) 0.0075(8) 0.0082(9)
C61 0.0401(11) 0.0536(14) 0.0260(11) 0.0101(10) 0.0109(8) 0.0129(10)
C63 0.0431(12) 0.0443(13) 0.0379(12) 0.0129(10) 0.0115(9) 0.0041(9)
C64 0.0409(11) 0.0440(13) 0.0297(11) 0.0061(10) 0.0113(9) 0.0048(9)
C65 0.0324(10) 0.0553(14) 0.0305(11) 0.0183(10) 0.0110(8) 0.0119(9)
C66 0.0462(12) 0.0657(17) 0.0307(12) 0.0185(11) 0.0095(9) 0.0119(11)
C67 0.0573(14) 0.0754(19) 0.0361(13) 0.0268(13) 0.0172(11) 0.0193(13)
C68 0.0547(14) 0.0766(18) 0.0482(14) 0.0392(13) 0.0276(11) 0.0336(12)
C69 0.0465(13) 0.0595(16) 0.0503(14) 0.0299(12) 0.0139(10) 0.0142(11)
C70 0.0386(11) 0.0568(15) 0.0354(12) 0.0210(11) 0.0091(9) 0.0103(10)
C71 0.107(2) 0.104(3) 0.0320(15) 0.0281(16) 0.0183(15) 0.025(2)
C73 0.165(4) 0.097(3) 0.0552(19) 0.0515(19) 0.053(2) 0.047(2)
C74 0.082(2) 0.075(2) 0.073(2) 0.0412(18) 0.0110(16) -0.0014(16)
C75 0.127(3) 0.088(3) 0.109(3) 0.062(3) 0.015(2) -0.017(2)
C76 0.119(3) 0.101(3) 0.084(3) 0.063(2) 0.037(2) 0.017(2)
C77 0.0375(10) 0.0294(11) 0.0409(12) 0.0103(9) 0.0118(9) 0.0045(8)
C78 0.0384(11) 0.0356(12) 0.0442(13) 0.0140(10) 0.0153(9) 0.0052(9)
C79 0.0510(12) 0.0378(12) 0.0407(13) 0.0164(10) 0.0127(10) 0.0094(9)
C80 0.0421(12) 0.0348(12) 0.0477(14) 0.0084(10) 0.0085(10) 0.0100(9)
C81 0.0361(11) 0.0465(14) 0.0495(14) 0.0117(11) 0.0140(10) 0.0084(9)
C82 0.0399(11) 0.0427(13) 0.0409(13) 0.0152(10) 0.0139(9) 0.0049(9)
C83 0.0588(15) 0.0617(18) 0.0601(17) 0.0200(14) 0.0059(12) 0.0245(13)
C84 0.0428(11) 0.0293(11) 0.0323(11) 0.0066(9) 0.0134(8) 0.0037(8)
C85 0.0442(12) 0.0429(13) 0.0359(12) 0.0129(10) 0.0163(9) 0.0086(9)
C86 0.0523(13) 0.0545(15) 0.0326(12) 0.0128(11) 0.0105(10) 0.0129(11)
C87 0.0444(12) 0.0540(15) 0.0328(12) -0.0017(11) 0.0075(9) 0.0062(10)
C88 0.0411(12) 0.0577(16) 0.0397(13) 0.0055(11) 0.0122(10) -0.0052(10)
C89 0.0479(12) 0.0446(14) 0.0354(12) 0.0119(10) 0.0137(10) -0.0021(10)
C90 0.0502(15) 0.097(2) 0.0437(16) 0.0035(15) 0.0020(12) 0.0140(14)
B4 0.0292(10) 0.0296(11) 0.0226(11) 0.0090(9) 0.0051(8) 0.0043(8)
B42 0.0269(10) 0.0434(13) 0.0226(11) 0.0083(10) 0.0051(8) 0.0033(9)
O15A 0.075(2) 0.120(3) 0.067(2) -0.004(2) -0.0153(15) 0.026(2)
O15B 0.088(2) 0.102(3) 0.098(2) 0.060(2) 0.0204(18) 0.0078(18)
C72A 0.125(4) 0.111(4) 0.044(2) 0.045(3) 0.030(2) 0.060(3)
O16A 0.088(2) 0.102(3) 0.098(2) 0.060(2) 0.0204(18) 0.0078(18)
O16B 0.075(2) 0.120(3) 0.067(2) -0.004(2) -0.0153(15) 0.026(2)
C72B 0.112(9) 0.102(7) 0.047(6) 0.036(5) 0.031(5) 0.041(6)
O14B 0.095(8) 0.080(8) 0.126(11) 0.035(7) 0.005(7) -0.003(6)
O14A 0.135(3) 0.071(2) 0.096(3) 0.040(2) 0.019(2) -0.012(2)

loop_
_atom_type_symbol
_atom_type_description
_atom_type_scat_dispersion_real
_atom_type_scat_dispersion_imag
_atom_type_scat_source
C C 0.0181 0.0091 'International Tables Vol C Tables 4.2.6.8 and 6.1.1.4'
H H 0.0000 0.0000 'International Tables Vol C Tables 4.2.6.8 and 6.1.1.4'
B B 0.0090 0.0039 'International Tables Vol C Tables 4.2.6.8 and 6.1.1.4'
F F 0.0727 0.0534 'International Tables Vol C Tables 4.2.6.8 and 6.1.1.4'
N N 0.0311 0.0180 'International Tables Vol C Tables 4.2.6.8 and 6.1.1.4'
O O 0.0492 0.0322 'International Tables Vol C Tables 4.2.6.8 and 6.1.1.4'
S S 0.3331 0.5567 'International Tables Vol C Tables 4.2.6.8 and 6.1.1.4'

loop_
_geom_angle_atom_site_label_1
_geom_angle_atom_site_label_2
_geom_angle_atom_site_label_3
_geom_angle
O1 S1 O3 111.46(13)
O1 S1 C77 104.54(11)
O2 S1 O1 113.88(13)
O2 S1 O3 112.92(14)
O2 S1 C77 106.85(11)
O3 S1 C77 106.43(11)
O4 S2 O6 110.54(11)
O4 S2 C84 104.87(11)
O5 S2 O4 114.85(11)
O5 S2 O6 112.16(10)
O5 S2 C84 107.37(10)
O6 S2 C84 106.39(10)
H7A O7 H7B 110(4)
H8A O8 H8B 108(3)
H9A O9 H9B 102(3)
H10A O10 H10B 109(3)
H11A O11 H11B 103(4)
H12A O12 H12B 98(5)
H13A O13 H13B 96(3)
C3 N1 C10 108.17(16)
C3 N1 B4 127.11(16)
C10 N1 B4 124.70(16)
C5 N2 C9 108.04(16)
C5 N2 B4 126.04(16)
C9 N2 B4 125.67(16)
C30 N3 C35 119.85(17)
C38 N3 C30 121.24(19)
C38 N3 C35 118.88(17)
C41 N4 C48 108.54(17)
C41 N4 B42 127.16(19)
C48 N4 B42 124.28(19)
C43 N5 C47 107.92(18)
C43 N5 B42 126.24(17)
C47 N5 B42 125.62(17)
C68 N6 C73 118.8(3)
C76 N6 C68 121.0(3)
C76 N6 C73 120.1(3)
C15 N16 C17 116.48(19)
C23 N24 C25 116.2(2)
C53 N54 C55 116.3(3)
C61 N62 C63 116.27(19)
C2 C1 H1 126.0
C2 C1 C10 107.93(17)
C10 C1 H1 126.0
C1 C2 H2 126.2
C1 C2 C3 107.61(18)
C3 C2 H2 126.2
N1 C3 C2 108.61(17)
N1 C3 C11 122.95(18)
C2 C3 C11 128.36(19)
N2 C5 C6 108.90(17)
N2 C5 C19 122.16(18)
C6 C5 C19 128.90(19)
C5 C6 H6 126.3
C7 C6 C5 107.44(18)
C7 C6 H6 126.3
C6 C7 H7 126.0
C6 C7 C9 107.96(18)
C9 C7 H7 126.0
C9 C8 C10 120.36(17)
C9 C8 C27 120.97(18)
C10 C8 C27 118.67(18)
N2 C9 C7 107.64(17)
C8 C9 N2 120.42(18)
C8 C9 C7 131.91(18)
N1 C10 C1 107.67(17)
N1 C10 C8 121.39(18)
C8 C10 C1 130.89(18)
C3 C11 H11 118.4
C12 C11 C3 123.13(19)
C12 C11 H11 118.4
C11 C12 H12 117.3
C11 C12 C13 125.4(2)
C13 C12 H12 117.3
C14 C13 C12 120.25(19)
C14 C13 C18 116.48(19)
C18 C13 C12 123.27(19)
C13 C14 H14 120.2
C15 C14 C13 119.6(2)
C15 C14 H14 120.2
N16 C15 C14 124.0(2)
N16 C15 H15 118.0
C14 C15 H15 118.0
N16 C17 H17 118.3
N16 C17 C18 123.5(2)
C18 C17 H17 118.3
C13 C18 H18 120.0
C17 C18 C13 120.0(2)
C17 C18 H18 120.0
C5 C19 H19 118.2
C20 C19 C5 123.6(2)
C20 C19 H19 118.2
C19 C20 H20 117.6
C19 C20 C21 124.7(2)
C21 C20 H20 117.6
C22 C21 C20 119.3(2)
C22 C21 C26 116.7(2)
C26 C21 C20 124.0(2)
C21 C22 H22 120.6
C23 C22 C21 118.9(3)
C23 C22 H22 120.6
N24 C23 C22 124.8(2)
N24 C23 H23 117.6
C22 C23 H23 117.6
N24 C25 H25 118.0
N24 C25 C26 124.0(3)
C26 C25 H25 118.0
C21 C26 H26 120.3
C25 C26 C21 119.5(2)
C25 C26 H26 120.3
C28 C27 C8 119.01(17)
C32 C27 C8 122.45(18)
C32 C27 C28 118.54(17)
C27 C28 H28 118.4
C29 C28 C27 123.18(18)
C29 C28 H28 118.4
C28 C29 C30 117.53(19)
C28 C29 C33 121.78(19)
C30 C29 C33 120.68(18)
N3 C30 C29 120.59(18)
N3 C30 C31 118.56(18)
C31 C30 C29 120.85(17)
C30 C31 C36 119.07(18)
C32 C31 C30 119.26(18)
C32 C31 C36 121.66(19)
C27 C32 C31 120.59(18)
C27 C32 H32 119.7
C31 C32 H32 119.7
C29 C33 H33A 109.5
C29 C33 H33B 109.5
C29 C33 C34 110.91(19)
H33A C33 H33B 108.0
C34 C33 H33A 109.5
C34 C33 H33B 109.5
C33 C34 H34A 109.5
C33 C34 H34B 109.5
H34A C34 H34B 108.1
C35 C34 C33 110.8(2)
C35 C34 H34A 109.5
C35 C34 H34B 109.5
N3 C35 H35A 109.2
N3 C35 H35B 109.2
C34 C35 N3 112.21(18)
C34 C35 H35A 109.2
C34 C35 H35B 109.2
H35A C35 H35B 107.9
C31 C36 H36 120.2
C37 C36 C31 119.7(2)
C37 C36 H36 120.2
C36 C37 H37 120.2
C36 C37 C38 119.5(2)
C38 C37 H37 120.2
N3 C38 C37 121.9(2)
N3 C38 H38 119.1
C37 C38 H38 119.1
C40 C39 H39 125.9
C40 C39 C48 108.2(2)
C48 C39 H39 125.9
C39 C40 H40 126.0
C39 C40 C41 108.0(2)
C41 C40 H40 126.0
N4 C41 C40 108.1(2)
N4 C41 C49 123.53(19)
C40 C41 C49 128.3(2)
N5 C43 C44 108.83(18)
N5 C43 C57 121.7(2)
C44 C43 C57 129.5(2)
C43 C44 H44 126.1
C45 C44 C43 107.8(2)
C45 C44 H44 126.1
C44 C45 H45 126.4
C44 C45 C47 107.3(2)
C47 C45 H45 126.4
C47 C46 C65 121.6(2)
C48 C46 C47 120.44(19)
C48 C46 C65 117.97(19)
N5 C47 C45 108.21(18)
N5 C47 C46 120.2(2)
C46 C47 C45 131.6(2)
N4 C48 C39 107.2(2)
N4 C48 C46 121.55(18)
C46 C48 C39 131.1(2)
C41 C49 H49 118.4
C50 C49 C41 123.2(2)
C50 C49 H49 118.4
C49 C50 H50 116.4
C49 C50 C51 127.2(2)
C51 C50 H50 116.4
C52 C51 C50 119.6(2)
C52 C51 C56 116.6(2)
C56 C51 C50 123.8(2)
C51 C52 H52 120.2
C53 C52 C51 119.6(2)
C53 C52 H52 120.2
N54 C53 C52 123.9(3)
N54 C53 H53 118.1
C52 C53 H53 118.1
N54 C55 H55 117.9
N54 C55 C56 124.2(3)
C56 C55 H55 117.9
C51 C56 H56 120.3
C55 C56 C51 119.3(3)
C55 C56 H56 120.3
C43 C57 H57 118.0
C58 C57 C43 124.0(2)
C58 C57 H57 118.0
C57 C58 H58 117.4
C57 C58 C59 125.3(2)
C59 C58 H58 117.4
C60 C59 C58 120.1(2)
C64 C59 C58 123.72(19)
C64 C59 C60 116.17(19)
C59 C60 H60 120.2
C61 C60 C59 119.7(2)
C61 C60 H60 120.2
N62 C61 C60 124.3(2)
N62 C61 H61 117.8
C60 C61 H61 117.8
N62 C63 H63 118.2
N62 C63 C64 123.6(2)
C64 C63 H63 118.2
C59 C64 H64 120.0
C63 C64 C59 120.0(2)
C63 C64 H64 120.0
C66 C65 C46 118.6(2)
C70 C65 C46 122.6(2)
C70 C65 C66 118.8(2)
C65 C66 H66 118.3
C67 C66 C65 123.4(3)
C67 C66 H66 118.3
C66 C67 C68 117.3(2)
C66 C67 C71 122.0(3)
C68 C67 C71 120.7(3)
N6 C68 C67 120.4(3)
N6 C68 C69 118.1(3)
C67 C68 C69 121.5(2)
C70 C69 C68 118.6(2)
C74 C69 C68 119.8(2)
C74 C69 C70 121.6(3)
C65 C70 C69 120.3(2)
C65 C70 H70 119.8
C69 C70 H70 119.8
C67 C71 H71A 109.5
C67 C71 H71B 109.5
C67 C71 H71C 107.7
C67 C71 H71D 107.7
H71A C71 H71B 108.0
H71C C71 H71D 107.1
C72A C71 C67 110.9(4)
C72A C71 H71A 109.5
C72A C71 H71B 109.5
C72B C71 C67 118.6(7)
C72B C71 H71C 107.7
C72B C71 H71D 107.7
N6 C73 H73A 108.6
N6 C73 H73B 108.6
N6 C73 H73C 107.5
N6 C73 H73D 107.5
H73A C73 H73B 107.6
H73C C73 H73D 107.0
C72A C73 N6 114.5(3)
C72A C73 H73A 108.6
C72A C73 H73B 108.6
C72B C73 N6 119.3(6)
C72B C73 H73C 107.5
C72B C73 H73D 107.5
C69 C74 H74 120.3
C75 C74 C69 119.3(4)
C75 C74 H74 120.3
C74 C75 H75 120.7
C74 C75 C76 118.6(4)
C76 C75 H75 120.7
N6 C76 C75 123.1(3)
N6 C76 H76 118.4
C75 C76 H76 118.4
C78 C77 S1 120.46(16)
C78 C77 C82 120.2(2)
C82 C77 S1 119.17(18)
C77 C78 H78 120.1
C77 C78 C79 119.9(2)
C79 C78 H78 120.1
C78 C79 H79 119.6
C78 C79 C80 120.7(2)
C80 C79 H79 119.6
C79 C80 C83 120.7(2)
C81 C80 C79 118.4(2)
C81 C80 C83 120.9(2)
C80 C81 H81 119.4
C82 C81 C80 121.2(2)
C82 C81 H81 119.4
C77 C82 H82 120.2
C81 C82 C77 119.6(2)
C81 C82 H82 120.2
C80 C83 H83A 109.5
C80 C83 H83B 109.5
C80 C83 H83C 109.5
H83A C83 H83B 109.5
H83A C83 H83C 109.5
H83B C83 H83C 109.5
C85 C84 S2 119.69(16)
C85 C84 C89 119.7(2)
C89 C84 S2 120.51(18)
C84 C85 H85 119.8
C84 C85 C86 120.4(2)
C86 C85 H85 119.8
C85 C86 H86 119.6
C85 C86 C87 120.8(2)
C87 C86 H86 119.6
C86 C87 C90 120.6(3)
C88 C87 C86 118.2(2)
C88 C87 C90 121.2(2)
C87 C88 H88 119.2
C89 C88 C87 121.5(2)
C89 C88 H88 119.2
C84 C89 H89 120.3
C88 C89 C84 119.5(2)
C88 C89 H89 120.3
C87 C90 H90A 109.5
C87 C90 H90B 109.5
C87 C90 H90C 109.5
H90A C90 H90B 109.5
H90A C90 H90C 109.5
H90B C90 H90C 109.5
F003 B4 F004 109.01(16)
F003 B4 N1 110.20(16)
F003 B4 N2 110.66(16)
F004 B4 N1 110.54(16)
F004 B4 N2 109.48(16)
N2 B4 N1 106.93(15)
F005 B42 F006 108.54(17)
F005 B42 N4 110.21(17)
F005 B42 N5 110.78(17)
F006 B42 N4 110.17(16)
F006 B42 N5 110.16(17)
N5 B42 N4 106.98(17)
H15A O15A H15B 96(4)
C71 C72A H72A 108.5
C71 C72A H72B 108.5
C73 C72A C71 115.0(4)
C73 C72A H72A 108.5
C73 C72A H72B 108.5
H72A C72A H72B 107.5
H16A O16A H16B 116(6)
C71 C72B C73 115.3(9)
C71 C72B H72C 108.5
C71 C72B H72D 108.5
C73 C72B H72C 108.5
C73 C72B H72D 108.5
H72C C72B H72D 107.5
O15B O14A H14A 54(4)
O15B O14A H14B 31(4)
H14A O14A H14B 85(3)

loop_
_geom_bond_atom_site_label_1
_geom_bond_atom_site_label_2
_geom_bond_distance
S1 O1 1.443(2)
S1 O2 1.4343(19)
S1 O3 1.450(2)
S1 C77 1.770(2)
S2 O4 1.446(2)
S2 O5 1.4391(17)
S2 O6 1.4603(17)
S2 C84 1.764(2)
F003 B4 1.392(2)
F004 B4 1.391(2)
F005 B42 1.388(3)
F006 B42 1.394(3)
O7 H7A 0.914(18)
O7 H7B 0.893(19)
O8 H8A 0.899(19)
O8 H8B 0.918(19)
O9 H9A 0.889(18)
O9 H9B 0.891(19)
O10 H10A 0.928(18)
O10 H10B 0.903(19)
O11 H11A 0.891(19)
O11 H11B 0.912(19)
O12 H12A 0.95(2)
O12 H12B 0.93(2)
O13 H13A 0.939(19)
O13 H13B 0.913(19)
N1 C3 1.364(3)
N1 C10 1.387(2)
N1 B4 1.547(3)
N2 C5 1.359(3)
N2 C9 1.395(2)
N2 B4 1.544(3)
N3 C30 1.385(3)
N3 C35 1.489(3)
N3 C38 1.333(3)
N4 C41 1.360(3)
N4 C48 1.389(3)
N4 B42 1.546(3)
N5 C43 1.361(3)
N5 C47 1.388(3)
N5 B42 1.543(3)
N6 C68 1.384(3)
N6 C73 1.502(5)
N6 C76 1.306(5)
N16 C15 1.334(3)
N16 C17 1.344(3)
N24 C23 1.322(4)
N24 C25 1.332(4)
N54 C53 1.338(4)
N54 C55 1.342(4)
N62 C61 1.328(3)
N62 C63 1.338(3)
C1 H1 0.9500
C1 C2 1.368(3)
C1 C10 1.411(3)
C2 H2 0.9500
C2 C3 1.410(3)
C3 C11 1.445(3)
C5 C6 1.420(3)
C5 C19 1.441(3)
C6 H6 0.9500
C6 C7 1.366(3)
C7 H7 0.9500
C7 C9 1.417(3)
C8 C9 1.393(3)
C8 C10 1.407(3)
C8 C27 1.485(3)
C11 H11 0.9500
C11 C12 1.341(3)
C12 H12 0.9500
C12 C13 1.468(3)
C13 C14 1.392(3)
C13 C18 1.398(3)
C14 H14 0.9500
C14 C15 1.382(3)
C15 H15 0.9500
C17 H17 0.9500
C17 C18 1.376(3)
C18 H18 0.9500
C19 H19 0.9500
C19 C20 1.339(3)
C20 H20 0.9500
C20 C21 1.460(3)
C21 C22 1.393(3)
C21 C26 1.394(3)
C22 H22 0.9500
C22 C23 1.390(4)
C23 H23 0.9500
C25 H25 0.9500
C25 C26 1.385(3)
C26 H26 0.9500
C27 C28 1.417(3)
C27 C32 1.377(3)
C28 H28 0.9500
C28 C29 1.371(3)
C29 C30 1.414(3)
C29 C33 1.498(3)
C30 C31 1.412(3)
C31 C32 1.410(3)
C31 C36 1.417(3)
C32 H32 0.9500
C33 H33A 0.9900
C33 H33B 0.9900
C33 C34 1.503(3)
C34 H34A 0.9900
C34 H34B 0.9900
C34 C35 1.489(4)
C35 H35A 0.9900
C35 H35B 0.9900
C36 H36 0.9500
C36 C37 1.370(3)
C37 H37 0.9500
C37 C38 1.382(3)
C38 H38 0.9500
C39 H39 0.9500
C39 C40 1.354(4)
C39 C48 1.414(3)
C40 H40 0.9500
C40 C41 1.416(3)
C41 C49 1.437(3)
C43 C44 1.415(3)
C43 C57 1.440(3)
C44 H44 0.9500
C44 C45 1.370(3)
C45 H45 0.9500
C45 C47 1.418(3)
C46 C47 1.400(3)
C46 C48 1.398(3)
C46 C65 1.481(3)
C49 H49 0.9500
C49 C50 1.337(3)
C50 H50 0.9500
C50 C51 1.451(4)
C51 C52 1.394(4)
C51 C56 1.405(3)
C52 H52 0.9500
C52 C53 1.376(4)
C53 H53 0.9500
C55 H55 0.9500
C55 C56 1.368(4)
C56 H56 0.9500
C57 H57 0.9500
C57 C58 1.338(3)
C58 H58 0.9500
C58 C59 1.463(3)
C59 C60 1.394(3)
C59 C64 1.390(3)
C60 H60 0.9500
C60 C61 1.381(3)
C61 H61 0.9500
C63 H63 0.9500
C63 C64 1.384(3)
C64 H64 0.9500
C65 C66 1.418(3)
C65 C70 1.367(4)
C66 H66 0.9500
C66 C67 1.361(4)
C67 C68 1.400(4)
C67 C71 1.503(4)
C68 C69 1.418(4)
C69 C70 1.413(3)
C69 C74 1.408(5)
C70 H70 0.9500
C71 H71A 0.9900
C71 H71B 0.9900
C71 H71C 0.9900
C71 H71D 0.9900
C71 C72A 1.453(6)
C71 C72B 1.407(12)
C73 H73A 0.9900
C73 H73B 0.9900
C73 H73C 0.9900
C73 H73D 0.9900
C73 C72A 1.410(7)
C73 C72B 1.451(14)
C74 H74 0.9500
C74 C75 1.368(5)
C75 H75 0.9500
C75 C76 1.398(7)
C76 H76 0.9500
C77 C78 1.376(3)
C77 C82 1.387(3)
C78 H78 0.9500
C78 C79 1.387(3)
C79 H79 0.9500
C79 C80 1.396(3)
C80 C81 1.386(4)
C80 C83 1.504(4)
C81 H81 0.9500
C81 C82 1.382(3)
C82 H82 0.9500
C83 H83A 0.9800
C83 H83B 0.9800
C83 H83C 0.9800
C84 C85 1.377(3)
C84 C89 1.397(3)
C85 H85 0.9500
C85 C86 1.385(3)
C86 H86 0.9500
C86 C87 1.392(4)
C87 C88 1.391(4)
C87 C90 1.500(4)
C88 H88 0.9500
C88 C89 1.378(4)
C89 H89 0.9500
C90 H90A 0.9800
C90 H90B 0.9800
C90 H90C 0.9800
O15A H15A 0.95(2)
O15A H15B 0.90(2)
O15B O14A 1.678(12)
C72A H72A 0.9900
C72A H72B 0.9900
O16A H16A 0.93(2)
O16A H16B 0.95(2)
C72B H72C 0.9900
C72B H72D 0.9900
O14A H14A 0.95(2)
O14A H14B 0.95(2)
